data_7043520
loop_
_publ_author_name
'Singh, Poornima'
'Singh, Ajai kumar'

_publ_section_title
;
 Palladium(II) complexes of N, N-diphenylacetamide based thio/selenoethers
 and flower shaped Pd16S7 and prismatic Pd17Se15 nano-particles tailored
 from them as catalysts for C&#x2212;C and C&#x2212;O coupling
;
_journal_name_full 'Dalton Trans.'
_journal_paper_doi 10.1039/C7DT01279A
_journal_year 2017
_chemical_formula_moiety 'C28 H24 N2 O2 Se'
_chemical_formula_sum 'C28 H24 N2 O2 Se'
_chemical_formula_weight 499.45
_chemical_name_systematic
; 
 ? 
;
_space_group_IT_number 14
_symmetry_cell_setting monoclinic
_symmetry_space_group_name_Hall '-P 2yn'
_symmetry_space_group_name_H-M 'P 1 21/n 1'
_atom_sites_solution_hydrogens geom
_atom_sites_solution_primary direct
_atom_sites_solution_secondary difmap
_audit_block_doi 10.5517/ccdc.csd.cc1n5d4c
_audit_creation_method SHELXL-97
_audit_update_record
;
2016-12-26 deposited with the CCDC.
2017-07-05 downloaded from the CCDC.
;
_cell_angle_alpha 90.00
_cell_angle_beta 109.331(11)
_cell_angle_gamma 90.00
_cell_formula_units_Z 4
_cell_length_a 9.341(6)
_cell_length_b 20.608(13)
_cell_length_c 13.101(8)
_cell_measurement_reflns_used 3008
_cell_measurement_temperature 298(2)
_cell_measurement_theta_max 19.45
_cell_measurement_theta_min 2.55
_cell_volume 2380(3)
_computing_cell_refinement 'Bruker SMART'
_computing_data_collection 'Bruker SMART'
_computing_data_reduction 'Bruker SAINT'
_computing_molecular_graphics 'Bruker SHELXTL'
_computing_publication_material 'Bruker SHELXTL'
_computing_structure_refinement 'SHELXL-97 (Sheldrick, 1997)'
_computing_structure_solution 'SHELXS-97 (Sheldrick, 1990)'
_diffrn_ambient_temperature 298(2)
_diffrn_measured_fraction_theta_full 0.996
_diffrn_measured_fraction_theta_max 0.996
_diffrn_measurement_device_type 'CCD area detector'
_diffrn_measurement_method 'phi and omega scans'
_diffrn_radiation_monochromator graphite
_diffrn_radiation_source 'fine-focus sealed tube'
_diffrn_radiation_type MoK\a
_diffrn_radiation_wavelength 0.71073
_diffrn_reflns_av_R_equivalents 0.0618
_diffrn_reflns_av_sigmaI/netI 0.0467
_diffrn_reflns_limit_h_max 11
_diffrn_reflns_limit_h_min -11
_diffrn_reflns_limit_k_max 24
_diffrn_reflns_limit_k_min -24
_diffrn_reflns_limit_l_max 15
_diffrn_reflns_limit_l_min -15
_diffrn_reflns_number 22425
_diffrn_reflns_theta_full 25.00
_diffrn_reflns_theta_max 25.00
_diffrn_reflns_theta_min 1.92
_exptl_absorpt_coefficient_mu 1.605
_exptl_absorpt_correction_T_max 0.626
_exptl_absorpt_correction_T_min 0.602
_exptl_absorpt_correction_type multi-scan
_exptl_absorpt_process_details '(SADABS; Bruker, 2000)'
_exptl_crystal_colour white
_exptl_crystal_density_diffrn 1.394
_exptl_crystal_density_meas 1.394
_exptl_crystal_density_method 'not measured'
_exptl_crystal_description block
_exptl_crystal_F_000 1024
_exptl_crystal_size_max 0.32
_exptl_crystal_size_mid 0.31
_exptl_crystal_size_min 0.29
_refine_diff_density_max 0.316
_refine_diff_density_min -0.337
_refine_diff_density_rms 0.123
_refine_ls_extinction_method none
_refine_ls_goodness_of_fit_ref 1.010
_refine_ls_hydrogen_treatment mixed
_refine_ls_matrix_type full
_refine_ls_number_parameters 298
_refine_ls_number_reflns 4166
_refine_ls_number_restraints 0
_refine_ls_restrained_S_all 1.010
_refine_ls_R_factor_all 0.0723
_refine_ls_R_factor_gt 0.0416
_refine_ls_shift/su_max 0.001
_refine_ls_shift/su_mean 0.000
_refine_ls_structure_factor_coef Fsqd
_refine_ls_weighting_details 'calc w=1/[\s^2^(Fo^2^)+(0.0595P)^2^+0.0000P] where P=(Fo^2^+2Fc^2^)/3'
_refine_ls_weighting_scheme calc
_refine_ls_wR_factor_gt 0.0937
_refine_ls_wR_factor_ref 0.1137
_reflns_number_gt 2835
_reflns_number_total 4166
_reflns_threshold_expression >2sigma(I)
_cod_data_source_file c7dt01279a2.cif
_cod_data_source_block rn821m
_cod_depositor_comments
;
The following automatic conversions were performed:

'_symmetry_cell_setting' value 'Monoclinic' changed to 'monoclinic'
according to
/home/data/users/saulius/crontab/automatic-downloads/rss-feeds/RSC/lib/dictionaries/cif_core.dic
dictionary named 'cif_core.dic' version 2.4.2 from 2011-04-26.

Automatic conversion script
Id: cif_fix_values 4973 2017-02-22 13:04:09Z antanas 
;
_cod_original_sg_symbol_H-M 'P 21/n'
_cod_database_code 7043520

loop_
_symmetry_equiv_pos_as_xyz
'x, y, z'
'-x+1/2, y+1/2, -z+1/2'
'-x, -y, -z'
'x-1/2, -y-1/2, z-1/2'

loop_
_atom_site_label
_atom_site_type_symbol
_atom_site_fract_x
_atom_site_fract_y
_atom_site_fract_z
_atom_site_U_iso_or_equiv
_atom_site_adp_type
_atom_site_occupancy
_atom_site_symmetry_multiplicity
_atom_site_calc_flag
_atom_site_refinement_flags
Se1 Se 0.31402(4) 0.072149(19) 0.76674(3) 0.06248(17) Uani 1 1 d .
C13 C 0.0734(4) 0.06741(15) 0.5667(2) 0.0460(8) Uani 1 1 d .
N2 N 0.2209(3) 0.01219(12) 1.0022(2) 0.0488(7) Uani 1 1 d .
C23 C 0.2704(4) 0.07091(15) 1.0644(2) 0.0464(8) Uani 1 1 d .
N1 N 0.1116(3) 0.10818(12) 0.4970(2) 0.0462(6) Uani 1 1 d .
C7 C 0.2567(4) 0.10683(15) 0.4803(2) 0.0456(8) Uani 1 1 d .
C6 C 0.0036(4) 0.15479(15) 0.4337(3) 0.0447(8) Uani 1 1 d .
C12 C 0.3599(4) 0.15591(17) 0.5226(3) 0.0623(10) Uani 1 1 d .
H12 H 0.3365 0.1891 0.5625 0.075 Uiso 1 1 calc R
C8 C 0.2924(4) 0.05816(16) 0.4207(3) 0.0531(9) Uani 1 1 d .
H8 H 0.2231 0.0251 0.3915 0.064 Uiso 1 1 calc R
C5 C -0.0262(4) 0.15698(17) 0.3235(3) 0.0559(9) Uani 1 1 d .
H5 H 0.0209 0.1280 0.2904 0.067 Uiso 1 1 calc R
C9 C 0.4309(4) 0.05845(19) 0.4045(3) 0.0638(10) Uani 1 1 d .
H9 H 0.4545 0.0255 0.3642 0.077 Uiso 1 1 calc R
C16 C 0.1508(4) 0.01410(17) 0.8919(3) 0.0531(9) Uani 1 1 d .
C17 C 0.2423(4) -0.04790(16) 1.0614(3) 0.0477(8) Uani 1 1 d .
C25 C 0.2191(5) 0.16891(17) 1.1426(3) 0.0705(11) Uani 1 1 d .
H25 H 0.1499 0.1983 1.1534 0.085 Uiso 1 1 calc R
C24 C 0.1684(4) 0.11369(16) 1.0809(3) 0.0575(9) Uani 1 1 d .
H24 H 0.0649 0.1057 1.0507 0.069 Uiso 1 1 calc R
C18 C 0.2260(4) -0.04873(18) 1.1622(3) 0.0580(9) Uani 1 1 d .
H18 H 0.1983 -0.0111 1.1902 0.070 Uiso 1 1 calc R
C22 C 0.2843(4) -0.10421(17) 1.0211(3) 0.0615(10) Uani 1 1 d .
H22 H 0.2953 -0.1041 0.9531 0.074 Uiso 1 1 calc R
C1 C -0.0688(4) 0.19770(17) 0.4815(3) 0.0622(10) Uani 1 1 d .
H1 H -0.0492 0.1964 0.5559 0.075 Uiso 1 1 calc R
C28 C 0.4235(4) 0.08248(17) 1.1101(3) 0.0618(10) Uani 1 1 d .
H28 H 0.4931 0.0532 1.0996 0.074 Uiso 1 1 calc R
C4 C -0.1265(4) 0.20266(19) 0.2628(3) 0.0667(10) Uani 1 1 d .
H4 H -0.1457 0.2045 0.1885 0.080 Uiso 1 1 calc R
C11 C 0.4987(5) 0.1556(2) 0.5052(3) 0.0716(11) Uani 1 1 d .
H11 H 0.5680 0.1888 0.5333 0.086 Uiso 1 1 calc R
C10 C 0.5341(4) 0.1069(2) 0.4472(3) 0.0685(11) Uani 1 1 d .
H10 H 0.6278 0.1065 0.4368 0.082 Uiso 1 1 calc R
C3 C -0.1982(4) 0.24522(18) 0.3096(4) 0.0711(11) Uani 1 1 d .
H3 H -0.2656 0.2758 0.2677 0.085 Uiso 1 1 calc R
C2 C -0.1697(5) 0.24232(18) 0.4192(3) 0.0708(11) Uani 1 1 d .
H2 H -0.2189 0.2708 0.4516 0.085 Uiso 1 1 calc R
C27 C 0.4736(5) 0.1373(2) 1.1714(3) 0.0792(12) Uani 1 1 d .
H27 H 0.5770 0.1453 1.2017 0.095 Uiso 1 1 calc R
C21 C 0.3098(5) -0.16028(19) 1.0814(4) 0.0790(12) Uani 1 1 d .
H21 H 0.3384 -0.1980 1.0543 0.095 Uiso 1 1 calc R
C20 C 0.2932(5) -0.1607(2) 1.1815(4) 0.0850(13) Uani 1 1 d .
H20 H 0.3108 -0.1987 1.2220 0.102 Uiso 1 1 calc R
C19 C 0.2511(5) -0.1057(2) 1.2219(3) 0.0734(11) Uani 1 1 d .
H19 H 0.2392 -0.1064 1.2896 0.088 Uiso 1 1 calc R
C26 C 0.3714(6) 0.1799(2) 1.1875(3) 0.0773(12) Uani 1 1 d .
H26 H 0.4056 0.2168 1.2295 0.093 Uiso 1 1 calc R
O1 O -0.0534(3) 0.06733(11) 0.57458(19) 0.0589(6) Uani 1 1 d .
O2 O 0.0910(3) -0.03378(12) 0.84126(19) 0.0691(7) Uani 1 1 d .
C15 C 0.1565(5) 0.07680(16) 0.8348(3) 0.0622(10) Uani 1 1 d .
H15A H 0.1783 0.1123 0.8863 0.075 Uiso 1 1 calc R
H15B H 0.0589 0.0850 0.7802 0.075 Uiso 1 1 calc R
C14 C 0.1956(4) 0.02435(15) 0.6380(2) 0.0514(8) Uani 1 1 d .
H14A H 0.2613 0.0097 0.5988 0.062 Uiso 1 1 calc R
H14B H 0.1501 -0.0135 0.6590 0.062 Uiso 1 1 calc R

loop_
_atom_site_aniso_label
_atom_site_aniso_U_11
_atom_site_aniso_U_22
_atom_site_aniso_U_33
_atom_site_aniso_U_23
_atom_site_aniso_U_13
_atom_site_aniso_U_12
Se1 0.0589(3) 0.0650(3) 0.0576(3) 0.00728(18) 0.01124(18) -0.01111(19)
C13 0.058(2) 0.0439(19) 0.0397(18) -0.0048(15) 0.0204(16) -0.0058(17)
N2 0.0665(18) 0.0388(15) 0.0440(16) -0.0048(12) 0.0222(14) -0.0056(13)
C23 0.059(2) 0.0432(19) 0.0417(18) -0.0025(15) 0.0227(16) -0.0107(17)
N1 0.0542(17) 0.0463(16) 0.0436(15) 0.0019(13) 0.0238(13) 0.0003(13)
C7 0.052(2) 0.047(2) 0.0413(18) 0.0062(15) 0.0195(15) 0.0014(17)
C6 0.0503(19) 0.0398(18) 0.0459(19) -0.0018(15) 0.0189(15) -0.0066(15)
C12 0.075(3) 0.059(2) 0.058(2) -0.0088(18) 0.029(2) -0.009(2)
C8 0.061(2) 0.050(2) 0.054(2) -0.0002(16) 0.0270(18) -0.0043(17)
C5 0.065(2) 0.056(2) 0.050(2) -0.0034(17) 0.0232(18) 0.0012(18)
C9 0.068(3) 0.067(3) 0.067(2) -0.001(2) 0.036(2) 0.007(2)
C16 0.068(2) 0.050(2) 0.044(2) -0.0045(17) 0.0237(18) -0.0041(18)
C17 0.048(2) 0.0445(19) 0.053(2) 0.0021(16) 0.0202(16) -0.0027(16)
C25 0.106(4) 0.049(2) 0.074(3) -0.008(2) 0.054(3) -0.004(2)
C24 0.067(2) 0.054(2) 0.060(2) -0.0027(18) 0.0317(19) -0.0059(19)
C18 0.066(2) 0.057(2) 0.055(2) 0.0051(18) 0.0253(18) 0.0046(18)
C22 0.069(2) 0.050(2) 0.073(2) -0.003(2) 0.033(2) 0.0022(19)
C1 0.077(3) 0.057(2) 0.058(2) -0.0035(19) 0.030(2) 0.005(2)
C28 0.063(2) 0.059(2) 0.068(2) -0.0017(19) 0.027(2) -0.0085(19)
C4 0.075(3) 0.064(3) 0.053(2) 0.005(2) 0.010(2) -0.003(2)
C11 0.064(3) 0.076(3) 0.076(3) -0.006(2) 0.025(2) -0.021(2)
C10 0.058(2) 0.088(3) 0.068(3) 0.009(2) 0.032(2) 0.004(2)
C3 0.070(3) 0.046(2) 0.086(3) 0.009(2) 0.011(2) 0.0049(19)
C2 0.079(3) 0.051(2) 0.086(3) -0.006(2) 0.032(2) 0.010(2)
C27 0.076(3) 0.080(3) 0.073(3) -0.006(2) 0.013(2) -0.031(3)
C21 0.081(3) 0.048(2) 0.108(4) -0.002(2) 0.032(3) 0.009(2)
C20 0.090(3) 0.058(3) 0.108(4) 0.028(3) 0.033(3) 0.006(2)
C19 0.081(3) 0.074(3) 0.069(3) 0.024(2) 0.030(2) 0.009(2)
C26 0.119(4) 0.059(3) 0.060(2) -0.016(2) 0.038(3) -0.031(3)
O1 0.0566(15) 0.0666(16) 0.0606(15) 0.0070(12) 0.0291(12) -0.0048(12)
O2 0.0968(19) 0.0583(16) 0.0506(14) -0.0130(13) 0.0224(13) -0.0178(15)
C15 0.094(3) 0.051(2) 0.0421(19) -0.0030(16) 0.0230(19) 0.0004(19)
C14 0.067(2) 0.046(2) 0.0479(19) 0.0004(16) 0.0276(17) 0.0001(17)

loop_
_atom_type_symbol
_atom_type_description
_atom_type_scat_dispersion_real
_atom_type_scat_dispersion_imag
_atom_type_scat_source
C C 0.0033 0.0016 'International Tables Vol C Tables 4.2.6.8 and 6.1.1.4'
H H 0.0000 0.0000 'International Tables Vol C Tables 4.2.6.8 and 6.1.1.4'
N N 0.0061 0.0033 'International Tables Vol C Tables 4.2.6.8 and 6.1.1.4'
O O 0.0106 0.0060 'International Tables Vol C Tables 4.2.6.8 and 6.1.1.4'
Se Se -0.0929 2.2259 'International Tables Vol C Tables 4.2.6.8 and 6.1.1.4'

loop_
_geom_angle_atom_site_label_1
_geom_angle_atom_site_label_2
_geom_angle_atom_site_label_3
_geom_angle
C14 Se1 C15 96.99(15)
O1 C13 N1 122.0(3)
O1 C13 C14 120.3(3)
N1 C13 C14 117.7(3)
C16 N2 C17 121.6(3)
C16 N2 C23 121.3(3)
C17 N2 C23 117.1(3)
C24 C23 C28 119.9(3)
C24 C23 N2 121.3(3)
C28 C23 N2 118.9(3)
C13 N1 C6 120.3(3)
C13 N1 C7 123.5(3)
C6 N1 C7 116.1(2)
C8 C7 C12 119.5(3)
C8 C7 N1 121.0(3)
C12 C7 N1 119.5(3)
C5 C6 C1 119.6(3)
C5 C6 N1 119.0(3)
C1 C6 N1 121.4(3)
C7 C12 C11 119.8(3)
C7 C8 C9 120.0(3)
C6 C5 C4 119.3(3)
C10 C9 C8 120.6(3)
O2 C16 N2 121.5(3)
O2 C16 C15 120.8(3)
N2 C16 C15 117.7(3)
C18 C17 C22 119.3(3)
C18 C17 N2 119.1(3)
C22 C17 N2 121.5(3)
C26 C25 C24 119.6(4)
C23 C24 C25 120.0(4)
C17 C18 C19 119.9(4)
C21 C22 C17 120.1(3)
C2 C1 C6 120.0(3)
C27 C28 C23 120.0(4)
C3 C4 C5 121.3(4)
C10 C11 C12 120.4(4)
C11 C10 C9 119.7(4)
C4 C3 C2 119.2(4)
C3 C2 C1 120.5(4)
C26 C27 C28 119.9(4)
C20 C21 C22 120.1(4)
C19 C20 C21 120.3(4)
C20 C19 C18 120.1(4)
C27 C26 C25 120.6(4)
C16 C15 Se1 109.9(2)
C13 C14 Se1 109.7(2)

loop_
_geom_bond_atom_site_label_1
_geom_bond_atom_site_label_2
_geom_bond_distance
Se1 C14 1.950(3)
Se1 C15 1.959(4)
C13 O1 1.222(4)
C13 N1 1.372(4)
C13 C14 1.502(4)
N2 C16 1.375(4)
N2 C17 1.440(4)
N2 C23 1.446(4)
C23 C24 1.367(5)
C23 C28 1.376(5)
N1 C6 1.440(4)
N1 C7 1.443(4)
C7 C8 1.378(4)
C7 C12 1.380(4)
C6 C5 1.378(4)
C6 C1 1.383(4)
C12 C11 1.389(5)
C8 C9 1.379(5)
C5 C4 1.380(5)
C9 C10 1.372(5)
C16 O2 1.217(4)
C16 C15 1.503(5)
C17 C18 1.378(5)
C17 C22 1.384(5)
C25 C26 1.366(6)
C25 C24 1.385(5)
C18 C19 1.387(5)
C22 C21 1.376(5)
C1 C2 1.375(5)
C28 C27 1.375(5)
C4 C3 1.366(5)
C11 C10 1.364(5)
C3 C2 1.372(5)
C27 C26 1.365(6)
C21 C20 1.370(6)
C20 C19 1.363(6)
